data_1516429
loop_
_publ_author_name
'Han, Won-Sik'
'Son, Ho-Jin'
'Wee, Kyung-Ryang'
'Min, Kyoung-Tae'
'Kwon, Soonnam'
'Suh, Il-Hwan'
'Choi, Seung-Hoon'
'Jung, Dong Hyun'
'Kang, Sang Ook'

_publ_section_title
;
 Silicon-Based Blue Phosphorescence Host Materials: Structure and
 Photophysical Property Relationship on Methyl/Phenylsilanes Adorned with
 4-(N-Carbazolyl)phenyl Groups and Optimization of Their
 Electroluminescence by Peripheral 4-(N-Carbazolyl)phenyl Numbers
;
_journal_issue 45
_journal_name_full 'The Journal of Physical Chemistry C'
_journal_page_first 19686
_journal_paper_doi 10.1021/jp907104j
_journal_volume 113
_journal_year 2009
_chemical_formula_sum 'C56 H36 Cl2 N3 Si'
_chemical_formula_weight 849.87
_chemical_name_systematic
;
 ?
;
_space_group_IT_number 14
_symmetry_cell_setting monoclinic
_symmetry_space_group_name_Hall '-P 2ybc'
_symmetry_space_group_name_H-M 'P 1 21/c 1'
_atom_sites_solution_hydrogens geom
_atom_sites_solution_primary direct
_atom_sites_solution_secondary difmap
_audit_creation_method SHELXL-97
_cell_angle_alpha 90.00
_cell_angle_beta 97.804(2)
_cell_angle_gamma 90.00
_cell_formula_units_Z 4
_cell_length_a 15.3044(13)
_cell_length_b 20.9557(17)
_cell_length_c 14.1004(12)
_cell_measurement_reflns_used 1506
_cell_measurement_temperature 233(2)
_cell_measurement_theta_max 16.60
_cell_measurement_theta_min 2.32
_cell_volume 4480.3(7)
_computing_cell_refinement 'SMART (Bruker, 1999)'
_computing_data_collection 'SMART (Bruker, 1999)'
_computing_data_reduction 'SAINT-Plus (Bruker, 1999)'
_computing_molecular_graphics 'Ortep-3 for Windows (Farrugia, 1997)'
_computing_publication_material 'SHELXL-97 (Sheldrick, 1997)'
_computing_structure_refinement 'SHELXL-97 (Sheldrick, 1997)'
_computing_structure_solution 'SHELXS-97 (Sheldrick, 1997)'
_diffrn_ambient_temperature 233(2)
_diffrn_measured_fraction_theta_full 0.997
_diffrn_measured_fraction_theta_max 0.997
_diffrn_measurement_device_type 'Bruker SMART 1000 CCD diffractometer'
_diffrn_measurement_method \w-scans
_diffrn_radiation_monochromator graphite
_diffrn_radiation_source 'fine-focus sealed tube'
_diffrn_radiation_type MoK\a
_diffrn_radiation_wavelength 0.71073
_diffrn_reflns_av_R_equivalents 0.1995
_diffrn_reflns_av_sigmaI/netI 0.2519
_diffrn_reflns_limit_h_max 20
_diffrn_reflns_limit_h_min -19
_diffrn_reflns_limit_k_max 27
_diffrn_reflns_limit_k_min -27
_diffrn_reflns_limit_l_max 18
_diffrn_reflns_limit_l_min -18
_diffrn_reflns_number 46476
_diffrn_reflns_theta_full 28.35
_diffrn_reflns_theta_max 28.35
_diffrn_reflns_theta_min 1.34
_exptl_absorpt_coefficient_mu 0.213
_exptl_absorpt_correction_T_max 0.9810
_exptl_absorpt_correction_T_min 0.9565
_exptl_absorpt_correction_type multi-scan
_exptl_absorpt_process_details 'SADABS (Sheldrick, 1996)'
_exptl_crystal_colour colorless
_exptl_crystal_density_diffrn 1.260
_exptl_crystal_density_method 'not measured'
_exptl_crystal_description block
_exptl_crystal_F_000 1764
_exptl_crystal_size_max 0.21
_exptl_crystal_size_mid 0.12
_exptl_crystal_size_min 0.09
_refine_diff_density_max 0.720
_refine_diff_density_min -0.724
_refine_diff_density_rms 0.117
_refine_ls_extinction_coef 0.018(2)
_refine_ls_extinction_expression Fc^*^=kFc[1+0.001xFc^2^\l^3^/sin(2\q)]^-1/4^
_refine_ls_extinction_method SHELXL
_refine_ls_goodness_of_fit_ref 0.929
_refine_ls_hydrogen_treatment constr
_refine_ls_matrix_type full
_refine_ls_number_parameters 561
_refine_ls_number_reflns 11158
_refine_ls_number_restraints 0
_refine_ls_restrained_S_all 0.929
_refine_ls_R_factor_all 0.2881
_refine_ls_R_factor_gt 0.0958
_refine_ls_shift/su_max 0.001
_refine_ls_shift/su_mean 0.000
_refine_ls_structure_factor_coef Fsqd
_refine_ls_weighting_details 'calc w=1/[\s^2^(Fo^2^)+(0.1942P)^2^+0.0000P] where P=(Fo^2^+2Fc^2^)/3'
_refine_ls_weighting_scheme calc
_refine_ls_wR_factor_gt 0.2405
_refine_ls_wR_factor_ref 0.3904
_reflns_number_gt 3204
_reflns_number_total 11158
_reflns_threshold_expression >2sigma(I)
_cod_data_source_file jp907104j_si_002.cif
_cod_data_source_block 2c
_cod_depositor_comments
;
The following automatic conversions were performed:

'_symmetry_cell_setting' value 'Monoclinic' changed to 'monoclinic'
according to
/usr/data/users/saulius/automatic-downloads/retrospective/ACS/lib/dictionaries/cif_core.dic
dictionary named 'cif_core.dic' version 2.4.2 from 2011-04-26.

Automatic conversion script
Id: cif_fix_values 2281 2013-09-26 08:29:07Z andrius 
;
_cod_original_cell_volume 4480.3(6)
_cod_original_sg_symbol_H-M P2(1)/c
_cod_database_code 1516429

loop_
_symmetry_equiv_pos_as_xyz
'x, y, z'
'-x, y+1/2, -z+1/2'
'-x, -y, -z'
'x, -y-1/2, z-1/2'

loop_
_atom_site_label
_atom_site_type_symbol
_atom_site_fract_x
_atom_site_fract_y
_atom_site_fract_z
_atom_site_U_iso_or_equiv
_atom_site_adp_type
_atom_site_occupancy
_atom_site_symmetry_multiplicity
_atom_site_calc_flag
_atom_site_refinement_flags
Cl1 Cl -0.4050(2) 0.27800(16) 0.2857(3) 0.1585(13) Uani 1 1 d .
Cl2 Cl -0.2300(3) 0.32676(17) 0.2761(3) 0.1876(18) Uani 1 1 d .
C100 C -0.3253(10) 0.3072(7) 0.2173(7) 0.205(8) Uani 1 1 d .
H10A H -0.3154 0.2745 0.1701 0.246 Uiso 1 1 calc R
H10B H -0.3498 0.3447 0.1818 0.246 Uiso 1 1 calc R
Si1 Si 0.05018(12) 0.62363(8) 0.37792(11) 0.0518(5) Uani 1 1 d .
N1 N 0.3799(3) 0.4706(3) 0.5314(4) 0.0602(14) Uani 1 1 d .
N2 N -0.1678(3) 0.4432(2) 0.0995(3) 0.0497(12) Uani 1 1 d .
N3 N -0.1530(3) 0.6866(2) 0.7109(3) 0.0488(12) Uani 1 1 d .
C1 C 0.0752(5) 0.7004(3) 0.3211(5) 0.0680(19) Uani 1 1 d .
H1A H 0.1142 0.7257 0.3663 0.102 Uiso 1 1 calc R
H1B H 0.0208 0.7237 0.3023 0.102 Uiso 1 1 calc R
H1C H 0.1036 0.6919 0.2650 0.102 Uiso 1 1 calc R
C2 C -0.0222(4) 0.5716(3) 0.2913(4) 0.0477(14) Uani 1 1 d .
C3 C -0.0099(4) 0.6405(3) 0.4824(4) 0.0478(15) Uani 1 1 d .
C4 C 0.1525(4) 0.5784(3) 0.4217(4) 0.0489(15) Uani 1 1 d .
C5 C 0.1484(4) 0.5135(3) 0.4424(4) 0.0566(16) Uani 1 1 d .
H5 H 0.0934 0.4930 0.4312 0.068 Uiso 1 1 calc R
C6 C 0.2223(4) 0.4777(3) 0.4790(4) 0.0577(16) Uani 1 1 d .
H6 H 0.2167 0.4342 0.4932 0.069 Uiso 1 1 calc R
C7 C 0.3050(4) 0.5077(3) 0.4943(4) 0.0593(17) Uani 1 1 d .
C8 C 0.3106(5) 0.5713(3) 0.4739(5) 0.0656(18) Uani 1 1 d .
H8 H 0.3659 0.5917 0.4837 0.079 Uiso 1 1 calc R
C9 C 0.2360(4) 0.6063(3) 0.4388(5) 0.0645(18) Uani 1 1 d .
H9 H 0.2419 0.6501 0.4263 0.077 Uiso 1 1 calc R
C10 C 0.3962(4) 0.4078(3) 0.5063(5) 0.0597(17) Uani 1 1 d .
C11 C 0.3580(4) 0.3706(4) 0.4311(5) 0.0670(19) Uani 1 1 d .
H11 H 0.3111 0.3862 0.3872 0.080 Uiso 1 1 calc R
C12 C 0.3907(5) 0.3099(4) 0.4225(6) 0.080(2) Uani 1 1 d .
H12 H 0.3645 0.2838 0.3723 0.097 Uiso 1 1 calc R
C13 C 0.4607(5) 0.2859(4) 0.4849(7) 0.084(2) Uani 1 1 d .
H13 H 0.4813 0.2443 0.4767 0.101 Uiso 1 1 calc R
C14 C 0.4992(5) 0.3227(4) 0.5578(6) 0.078(2) Uani 1 1 d .
H14 H 0.5469 0.3065 0.5999 0.094 Uiso 1 1 calc R
C15 C 0.4686(4) 0.3849(4) 0.5710(5) 0.0683(19) Uani 1 1 d .
C16 C 0.4976(5) 0.4359(4) 0.6365(5) 0.0690(19) Uani 1 1 d .
C17 C 0.5641(5) 0.4405(5) 0.7140(5) 0.089(2) Uani 1 1 d .
H17 H 0.5995 0.4053 0.7352 0.106 Uiso 1 1 calc R
C18 C 0.5757(6) 0.4985(6) 0.7579(6) 0.109(3) Uani 1 1 d .
H18 H 0.6226 0.5032 0.8079 0.130 Uiso 1 1 calc R
C19 C 0.5212(7) 0.5518(5) 0.7326(6) 0.101(3) Uani 1 1 d .
H19 H 0.5312 0.5906 0.7656 0.122 Uiso 1 1 calc R
C20 C 0.4527(5) 0.5459(4) 0.6581(5) 0.080(2) Uani 1 1 d .
H20 H 0.4145 0.5803 0.6404 0.096 Uiso 1 1 calc R
C21 C 0.4416(5) 0.4876(4) 0.6100(5) 0.068(2) Uani 1 1 d .
C22 C -0.0888(4) 0.5342(3) 0.3190(4) 0.0527(16) Uani 1 1 d .
H22 H -0.1017 0.5375 0.3821 0.063 Uiso 1 1 calc R
C23 C -0.1370(4) 0.4921(3) 0.2567(4) 0.0524(15) Uani 1 1 d .
H23 H -0.1798 0.4659 0.2789 0.063 Uiso 1 1 calc R
C24 C -0.1229(4) 0.4883(3) 0.1635(4) 0.0459(14) Uani 1 1 d .
C25 C -0.0581(4) 0.5255(3) 0.1320(4) 0.0537(16) Uani 1 1 d .
H25 H -0.0481 0.5233 0.0678 0.064 Uiso 1 1 calc R
C26 C -0.0074(4) 0.5665(3) 0.1956(4) 0.0522(15) Uani 1 1 d .
H26 H 0.0373 0.5910 0.1739 0.063 Uiso 1 1 calc R
C27 C -0.1275(4) 0.3964(3) 0.0508(4) 0.0501(15) Uani 1 1 d .
C28 C -0.0389(5) 0.3804(3) 0.0568(4) 0.0575(16) Uani 1 1 d .
H28 H 0.0041 0.4039 0.0962 0.069 Uiso 1 1 calc R
C29 C -0.0151(5) 0.3293(3) 0.0040(5) 0.0639(18) Uani 1 1 d .
H29 H 0.0446 0.3178 0.0073 0.077 Uiso 1 1 calc R
C30 C -0.0793(6) 0.2950(3) -0.0541(5) 0.073(2) Uani 1 1 d .
H30 H -0.0623 0.2611 -0.0911 0.087 Uiso 1 1 calc R
C31 C -0.1673(6) 0.3100(3) -0.0581(4) 0.0663(19) Uani 1 1 d .
H31 H -0.2101 0.2859 -0.0967 0.080 Uiso 1 1 calc R
C32 C -0.1921(5) 0.3602(3) -0.0057(4) 0.0572(17) Uani 1 1 d .
C33 C -0.2773(5) 0.3872(3) 0.0088(4) 0.0565(16) Uani 1 1 d .
C34 C -0.3635(5) 0.3727(4) -0.0254(5) 0.072(2) Uani 1 1 d .
H34 H -0.3763 0.3387 -0.0686 0.087 Uiso 1 1 calc R
C35 C -0.4294(6) 0.4070(4) 0.0029(6) 0.088(2) Uani 1 1 d .
H35 H -0.4881 0.3978 -0.0225 0.105 Uiso 1 1 calc R
C36 C -0.4118(5) 0.4560(4) 0.0697(6) 0.077(2) Uani 1 1 d .
H36 H -0.4593 0.4786 0.0895 0.093 Uiso 1 1 calc R
C37 C -0.3265(5) 0.4726(3) 0.1076(5) 0.0610(17) Uani 1 1 d .
H37 H -0.3150 0.5059 0.1521 0.073 Uiso 1 1 calc R
C38 C -0.2586(4) 0.4373(3) 0.0766(4) 0.0505(15) Uani 1 1 d .
C39 C 0.0219(4) 0.6250(3) 0.5761(4) 0.0482(14) Uani 1 1 d .
H39 H 0.0760 0.6032 0.5886 0.058 Uiso 1 1 calc R
C40 C -0.0232(4) 0.6404(3) 0.6531(4) 0.0491(15) Uani 1 1 d .
H40 H 0.0009 0.6301 0.7161 0.059 Uiso 1 1 calc R
C41 C -0.1040(4) 0.6712(3) 0.6348(4) 0.0486(15) Uani 1 1 d .
C42 C -0.1381(4) 0.6864(3) 0.5412(4) 0.0490(15) Uani 1 1 d .
H42 H -0.1932 0.7067 0.5282 0.059 Uiso 1 1 calc R
C43 C -0.0911(4) 0.6716(3) 0.4674(4) 0.0485(15) Uani 1 1 d .
H43 H -0.1147 0.6829 0.4046 0.058 Uiso 1 1 calc R
C44 C -0.1782(4) 0.6427(3) 0.7784(4) 0.0515(15) Uani 1 1 d .
C45 C -0.1586(4) 0.5789(3) 0.7905(4) 0.0594(17) Uani 1 1 d .
H45 H -0.1238 0.5574 0.7505 0.071 Uiso 1 1 calc R
C46 C -0.1925(5) 0.5474(4) 0.8643(5) 0.073(2) Uani 1 1 d .
H46 H -0.1792 0.5041 0.8757 0.087 Uiso 1 1 calc R
C47 C -0.2462(5) 0.5794(4) 0.9219(5) 0.079(2) Uani 1 1 d .
H47 H -0.2685 0.5573 0.9714 0.095 Uiso 1 1 calc R
C48 C -0.2662(5) 0.6421(4) 0.9070(4) 0.0662(18) Uani 1 1 d .
H48 H -0.3015 0.6633 0.9466 0.079 Uiso 1 1 calc R
C49 C -0.2345(4) 0.6746(3) 0.8331(4) 0.0540(16) Uani 1 1 d .
C50 C -0.2455(4) 0.7391(3) 0.7981(4) 0.0523(15) Uani 1 1 d .
C51 C -0.2952(4) 0.7918(4) 0.8201(5) 0.0680(19) Uani 1 1 d .
H51 H -0.3310 0.7891 0.8691 0.082 Uiso 1 1 calc R
C52 C -0.2912(5) 0.8478(4) 0.7695(5) 0.074(2) Uani 1 1 d .
H52 H -0.3243 0.8834 0.7841 0.089 Uiso 1 1 calc R
C53 C -0.2379(5) 0.8517(3) 0.6962(5) 0.072(2) Uani 1 1 d .
H53 H -0.2360 0.8901 0.6622 0.086 Uiso 1 1 calc R
C54 C -0.1886(4) 0.8011(3) 0.6729(5) 0.0592(17) Uani 1 1 d .
H54 H -0.1522 0.8047 0.6245 0.071 Uiso 1 1 calc R
C55 C -0.1938(4) 0.7444(3) 0.7224(4) 0.0493(15) Uani 1 1 d .

loop_
_atom_site_aniso_label
_atom_site_aniso_U_11
_atom_site_aniso_U_22
_atom_site_aniso_U_33
_atom_site_aniso_U_23
_atom_site_aniso_U_13
_atom_site_aniso_U_12
Cl1 0.179(3) 0.145(3) 0.157(3) 0.035(2) 0.044(2) -0.032(2)
Cl2 0.154(3) 0.145(3) 0.247(4) 0.105(3) -0.033(3) -0.021(2)
C100 0.274(17) 0.254(15) 0.074(6) 0.052(8) -0.019(9) -0.186(14)
Si1 0.0664(12) 0.0502(10) 0.0406(9) -0.0047(7) 0.0139(8) -0.0052(8)
N1 0.052(3) 0.067(4) 0.061(3) -0.004(3) 0.006(3) -0.002(3)
N2 0.054(3) 0.050(3) 0.046(3) -0.007(2) 0.011(2) 0.000(2)
N3 0.058(3) 0.049(3) 0.041(3) -0.001(2) 0.015(2) -0.005(2)
C1 0.094(5) 0.058(4) 0.054(4) 0.001(3) 0.018(4) -0.010(4)
C2 0.060(4) 0.045(3) 0.040(3) 0.005(3) 0.012(3) 0.001(3)
C3 0.061(4) 0.040(3) 0.042(3) -0.004(3) 0.003(3) -0.009(3)
C4 0.052(4) 0.054(4) 0.043(3) -0.005(3) 0.017(3) -0.010(3)
C5 0.055(4) 0.057(4) 0.060(4) -0.002(3) 0.016(3) -0.004(3)
C6 0.058(4) 0.059(4) 0.058(4) -0.002(3) 0.013(3) -0.006(3)
C7 0.054(4) 0.072(5) 0.055(4) 0.002(3) 0.017(3) -0.002(4)
C8 0.056(4) 0.064(5) 0.080(5) -0.004(4) 0.019(4) -0.014(4)
C9 0.062(5) 0.060(4) 0.075(5) -0.003(4) 0.020(4) -0.006(4)
C10 0.048(4) 0.076(5) 0.058(4) 0.004(4) 0.015(3) -0.002(3)
C11 0.049(4) 0.084(5) 0.068(5) -0.002(4) 0.006(3) -0.001(4)
C12 0.061(5) 0.088(6) 0.094(6) -0.021(5) 0.014(4) -0.005(4)
C13 0.069(5) 0.083(6) 0.104(6) 0.000(5) 0.021(5) 0.008(4)
C14 0.059(5) 0.091(6) 0.084(6) 0.019(5) 0.007(4) 0.006(4)
C15 0.048(4) 0.095(6) 0.064(4) 0.009(4) 0.014(3) -0.010(4)
C16 0.050(4) 0.098(6) 0.061(4) 0.006(4) 0.017(4) -0.009(4)
C17 0.071(5) 0.135(8) 0.057(5) -0.001(5) -0.001(4) -0.003(5)
C18 0.082(7) 0.176(11) 0.067(5) -0.034(7) 0.007(5) -0.035(7)
C19 0.095(7) 0.130(8) 0.082(6) -0.024(6) 0.021(6) -0.031(6)
C20 0.070(5) 0.103(6) 0.067(5) -0.018(4) 0.009(4) -0.022(4)
C21 0.055(4) 0.098(6) 0.055(4) -0.011(4) 0.017(4) -0.020(4)
C22 0.071(4) 0.053(4) 0.036(3) 0.000(3) 0.013(3) -0.003(3)
C23 0.064(4) 0.044(3) 0.051(4) -0.003(3) 0.015(3) -0.002(3)
C24 0.056(4) 0.041(3) 0.042(3) -0.003(3) 0.013(3) -0.002(3)
C25 0.076(4) 0.052(4) 0.037(3) -0.008(3) 0.019(3) -0.004(3)
C26 0.064(4) 0.049(4) 0.048(3) -0.003(3) 0.022(3) -0.004(3)
C27 0.064(4) 0.044(3) 0.043(3) -0.001(3) 0.010(3) 0.003(3)
C28 0.072(5) 0.058(4) 0.044(3) -0.002(3) 0.013(3) 0.001(3)
C29 0.086(5) 0.058(4) 0.051(4) 0.012(3) 0.022(4) 0.021(4)
C30 0.124(7) 0.049(4) 0.047(4) 0.001(3) 0.019(4) 0.020(4)
C31 0.099(6) 0.054(4) 0.045(4) -0.006(3) 0.004(4) 0.003(4)
C32 0.083(5) 0.048(4) 0.041(3) 0.001(3) 0.009(3) 0.000(3)
C33 0.068(5) 0.053(4) 0.047(4) 0.006(3) 0.002(3) -0.006(3)
C34 0.066(5) 0.073(5) 0.073(5) -0.008(4) -0.008(4) -0.004(4)
C35 0.066(5) 0.101(7) 0.090(6) 0.017(5) -0.012(5) -0.010(5)
C36 0.066(5) 0.082(6) 0.084(5) 0.022(4) 0.010(4) 0.013(4)
C37 0.067(5) 0.053(4) 0.066(4) 0.005(3) 0.018(4) 0.006(3)
C38 0.058(4) 0.046(4) 0.047(3) 0.005(3) 0.006(3) -0.001(3)
C39 0.052(4) 0.050(3) 0.041(3) -0.002(3) 0.004(3) 0.007(3)
C40 0.060(4) 0.052(4) 0.035(3) 0.003(3) 0.006(3) 0.000(3)
C41 0.062(4) 0.039(3) 0.045(3) 0.000(3) 0.012(3) -0.007(3)
C42 0.047(4) 0.052(4) 0.049(4) 0.002(3) 0.013(3) 0.001(3)
C43 0.065(4) 0.046(3) 0.033(3) -0.001(3) 0.002(3) -0.004(3)
C44 0.055(4) 0.063(4) 0.036(3) 0.001(3) 0.006(3) -0.012(3)
C45 0.068(4) 0.063(4) 0.048(4) 0.006(3) 0.009(3) -0.002(3)
C46 0.076(5) 0.079(5) 0.061(4) 0.019(4) 0.002(4) -0.009(4)
C47 0.073(5) 0.106(7) 0.059(4) 0.018(4) 0.011(4) -0.017(5)
C48 0.068(5) 0.082(5) 0.051(4) 0.009(4) 0.016(3) -0.006(4)
C49 0.055(4) 0.068(4) 0.039(3) -0.002(3) 0.006(3) -0.007(3)
C50 0.049(4) 0.064(4) 0.044(3) -0.002(3) 0.008(3) -0.004(3)
C51 0.060(4) 0.083(5) 0.064(4) -0.012(4) 0.020(4) 0.003(4)
C52 0.076(5) 0.075(5) 0.076(5) -0.012(4) 0.031(4) 0.011(4)
C53 0.093(5) 0.056(4) 0.071(5) 0.002(4) 0.024(4) 0.002(4)
C54 0.074(5) 0.052(4) 0.056(4) -0.009(3) 0.022(3) -0.001(3)
C55 0.051(4) 0.051(4) 0.047(3) -0.005(3) 0.011(3) -0.004(3)

loop_
_atom_type_symbol
_atom_type_description
_atom_type_scat_dispersion_real
_atom_type_scat_dispersion_imag
_atom_type_scat_source
C C 0.0033 0.0016 'International Tables Vol C Tables 4.2.6.8 and 6.1.1.4'
H H 0.0000 0.0000 'International Tables Vol C Tables 4.2.6.8 and 6.1.1.4'
N N 0.0061 0.0033 'International Tables Vol C Tables 4.2.6.8 and 6.1.1.4'
Si Si 0.0817 0.0704 'International Tables Vol C Tables 4.2.6.8 and 6.1.1.4'
Cl Cl 0.1484 0.1585 'International Tables Vol C Tables 4.2.6.8 and 6.1.1.4'

loop_
_geom_angle_atom_site_label_1
_geom_angle_atom_site_label_2
_geom_angle_atom_site_label_3
_geom_angle
Cl2 C100 Cl1 116.5(6)
Cl2 C100 H10A 108.2
Cl1 C100 H10A 108.2
Cl2 C100 H10B 108.2
Cl1 C100 H10B 108.2
H10A C100 H10B 107.3
C1 Si1 C4 111.7(3)
C1 Si1 C3 109.1(3)
C4 Si1 C3 108.4(3)
C1 Si1 C2 111.0(3)
C4 Si1 C2 108.4(3)
C3 Si1 C2 108.2(3)
C10 N1 C21 108.5(6)
C10 N1 C7 125.8(5)
C21 N1 C7 125.0(6)
C38 N2 C27 108.6(5)
C38 N2 C24 126.2(5)
C27 N2 C24 125.2(5)
C55 N3 C44 108.8(5)
C55 N3 C41 125.3(5)
C44 N3 C41 125.3(5)
Si1 C1 H1A 109.5
Si1 C1 H1B 109.5
H1A C1 H1B 109.5
Si1 C1 H1C 109.5
H1A C1 H1C 109.5
H1B C1 H1C 109.5
C22 C2 C26 116.7(5)
C22 C2 Si1 122.4(4)
C26 C2 Si1 120.8(4)
C39 C3 C43 116.5(5)
C39 C3 Si1 124.0(5)
C43 C3 Si1 119.4(4)
C5 C4 C9 116.0(6)
C5 C4 Si1 120.4(5)
C9 C4 Si1 123.6(5)
C4 C5 C6 123.0(6)
C4 C5 H5 118.5
C6 C5 H5 118.5
C5 C6 C7 118.9(6)
C5 C6 H6 120.5
C7 C6 H6 120.5
C8 C7 C6 119.0(6)
C8 C7 N1 122.6(6)
C6 C7 N1 118.4(6)
C7 C8 C9 121.1(6)
C7 C8 H8 119.5
C9 C8 H8 119.5
C8 C9 C4 122.0(6)
C8 C9 H9 119.0
C4 C9 H9 119.0
C11 C10 N1 131.0(6)
C11 C10 C15 121.0(7)
N1 C10 C15 107.9(6)
C10 C11 C12 117.9(7)
C10 C11 H11 121.1
C12 C11 H11 121.1
C11 C12 C13 122.5(8)
C11 C12 H12 118.7
C13 C12 H12 118.7
C14 C13 C12 119.7(8)
C14 C13 H13 120.2
C12 C13 H13 120.2
C13 C14 C15 120.6(7)
C13 C14 H14 119.7
C15 C14 H14 119.7
C14 C15 C10 118.3(7)
C14 C15 C16 133.9(7)
C10 C15 C16 107.8(7)
C17 C16 C21 120.8(8)
C17 C16 C15 133.0(8)
C21 C16 C15 106.2(6)
C18 C17 C16 117.0(9)
C18 C17 H17 121.5
C16 C17 H17 121.5
C17 C18 C19 123.7(9)
C17 C18 H18 118.2
C19 C18 H18 118.2
C20 C19 C18 118.8(9)
C20 C19 H19 120.6
C18 C19 H19 120.6
C19 C20 C21 118.4(9)
C19 C20 H20 120.8
C21 C20 H20 120.8
C20 C21 C16 121.2(7)
C20 C21 N1 129.1(7)
C16 C21 N1 109.7(6)
C2 C22 C23 122.1(5)
C2 C22 H22 119.0
C23 C22 H22 119.0
C24 C23 C22 120.5(5)
C24 C23 H23 119.7
C22 C23 H23 119.7
C23 C24 C25 119.5(5)
C23 C24 N2 121.7(5)
C25 C24 N2 118.6(5)
C24 C25 C26 120.0(5)
C24 C25 H25 120.0
C26 C25 H25 120.0
C25 C26 C2 121.1(5)
C25 C26 H26 119.5
C2 C26 H26 119.5
C28 C27 N2 129.5(6)
C28 C27 C32 120.7(6)
N2 C27 C32 109.7(6)
C29 C28 C27 118.8(6)
C29 C28 H28 120.6
C27 C28 H28 120.6
C28 C29 C30 120.1(7)
C28 C29 H29 120.0
C30 C29 H29 120.0
C31 C30 C29 121.0(6)
C31 C30 H30 119.5
C29 C30 H30 119.5
C32 C31 C30 119.6(7)
C32 C31 H31 120.2
C30 C31 H31 120.2
C31 C32 C27 119.8(7)
C31 C32 C33 133.7(7)
C27 C32 C33 106.5(5)
C34 C33 C38 119.6(6)
C34 C33 C32 134.2(6)
C38 C33 C32 106.1(6)
C35 C34 C33 120.1(7)
C35 C34 H34 120.0
C33 C34 H34 120.0
C34 C35 C36 120.7(7)
C34 C35 H35 119.6
C36 C35 H35 119.6
C37 C36 C35 122.0(7)
C37 C36 H36 119.0
C35 C36 H36 119.0
C36 C37 C38 116.8(7)
C36 C37 H37 121.6
C38 C37 H37 121.6
N2 C38 C37 130.2(6)
N2 C38 C33 109.0(5)
C37 C38 C33 120.8(6)
C3 C39 C40 122.6(5)
C3 C39 H39 118.7
C40 C39 H39 118.7
C41 C40 C39 118.9(5)
C41 C40 H40 120.5
C39 C40 H40 120.5
C40 C41 C42 119.6(5)
C40 C41 N3 120.7(5)
C42 C41 N3 119.7(5)
C43 C42 C41 119.9(6)
C43 C42 H42 120.0
C41 C42 H42 120.0
C42 C43 C3 122.4(5)
C42 C43 H43 118.8
C3 C43 H43 118.8
C45 C44 C49 122.3(6)
C45 C44 N3 129.9(6)
C49 C44 N3 107.7(5)
C44 C45 C46 117.2(6)
C44 C45 H45 121.4
C46 C45 H45 121.4
C45 C46 C47 121.0(7)
C45 C46 H46 119.5
C47 C46 H46 119.5
C48 C47 C46 120.7(7)
C48 C47 H47 119.7
C46 C47 H47 119.7
C47 C48 C49 119.8(7)
C47 C48 H48 120.1
C49 C48 H48 120.1
C48 C49 C44 118.9(6)
C48 C49 C50 133.0(6)
C44 C49 C50 108.1(5)
C51 C50 C55 118.8(6)
C51 C50 C49 134.9(6)
C55 C50 C49 106.2(5)
C52 C51 C50 119.5(6)
C52 C51 H51 120.2
C50 C51 H51 120.2
C51 C52 C53 120.1(6)
C51 C52 H52 120.0
C53 C52 H52 120.0
C54 C53 C52 121.9(7)
C54 C53 H53 119.1
C52 C53 H53 119.1
C53 C54 C55 118.2(6)
C53 C54 H54 120.9
C55 C54 H54 120.9
N3 C55 C54 129.4(5)
N3 C55 C50 109.1(5)
C54 C55 C50 121.5(6)

loop_
_geom_bond_atom_site_label_1
_geom_bond_atom_site_label_2
_geom_bond_distance
Cl1 C100 1.764(12)
Cl2 C100 1.630(12)
C100 H10A 0.9800
C100 H10B 0.9800
Si1 C1 1.860(6)
Si1 C4 1.862(6)
Si1 C3 1.873(6)
Si1 C2 1.881(6)
N1 C10 1.393(8)
N1 C21 1.401(8)
N1 C7 1.425(8)
N2 C38 1.388(7)
N2 C27 1.389(7)
N2 C24 1.419(7)
N3 C55 1.383(7)
N3 C44 1.414(7)
N3 C41 1.427(7)
C1 H1A 0.9700
C1 H1B 0.9700
C1 H1C 0.9700
C2 C22 1.383(8)
C2 C26 1.402(7)
C3 C39 1.383(8)
C3 C43 1.394(8)
C4 C5 1.394(8)
C4 C9 1.396(8)
C5 C6 1.397(8)
C5 H5 0.9400
C6 C7 1.404(9)
C6 H6 0.9400
C7 C8 1.370(9)
C8 C9 1.391(9)
C8 H8 0.9400
C9 H9 0.9400
C10 C11 1.380(9)
C10 C15 1.420(9)
C11 C12 1.379(10)
C11 H11 0.9400
C12 C13 1.386(11)
C12 H12 0.9400
C13 C14 1.354(11)
C13 H13 0.9400
C14 C15 1.405(10)
C14 H14 0.9400
C15 C16 1.444(10)
C16 C17 1.392(10)
C16 C21 1.400(10)
C17 C18 1.364(13)
C17 H17 0.9400
C18 C19 1.410(13)
C18 H18 0.9400
C19 C20 1.385(11)
C19 H19 0.9400
C20 C21 1.396(10)
C20 H20 0.9400
C22 C23 1.386(8)
C22 H22 0.9400
C23 C24 1.362(8)
C23 H23 0.9400
C24 C25 1.381(8)
C25 C26 1.398(8)
C25 H25 0.9400
C26 H26 0.9400
C27 C28 1.389(8)
C27 C32 1.403(8)
C28 C29 1.380(9)
C28 H28 0.9400
C29 C30 1.391(10)
C29 H29 0.9400
C30 C31 1.377(10)
C30 H30 0.9400
C31 C32 1.369(9)
C31 H31 0.9400
C32 C33 1.460(9)
C33 C34 1.376(9)
C33 C38 1.422(8)
C34 C35 1.343(10)
C34 H34 0.9400
C35 C36 1.395(11)
C35 H35 0.9400
C36 C37 1.386(10)
C36 H36 0.9400
C37 C38 1.393(8)
C37 H37 0.9400
C39 C40 1.402(8)
C39 H39 0.9400
C40 C41 1.387(8)
C40 H40 0.9400
C41 C42 1.388(8)
C42 C43 1.378(8)
C42 H42 0.9400
C43 H43 0.9400
C44 C45 1.377(8)
C44 C49 1.403(8)
C45 C46 1.390(9)
C45 H45 0.9400
C46 C47 1.403(10)
C46 H46 0.9400
C47 C48 1.359(10)
C47 H47 0.9400
C48 C49 1.387(8)
C48 H48 0.9400
C49 C50 1.442(8)
C50 C51 1.399(8)
C50 C55 1.416(8)
C51 C52 1.378(9)
C51 H51 0.9400
C52 C53 1.404(9)
C52 H52 0.9400
C53 C54 1.366(9)
C53 H53 0.9400
C54 C55 1.387(8)
C54 H54 0.9400

loop_
_geom_torsion_atom_site_label_1
_geom_torsion_atom_site_label_2
_geom_torsion_atom_site_label_3
_geom_torsion_atom_site_label_4
_geom_torsion
C1 Si1 C2 C22 -142.1(5)
C4 Si1 C2 C22 94.9(5)
C3 Si1 C2 C22 -22.5(6)
C1 Si1 C2 C26 41.5(6)
C4 Si1 C2 C26 -81.6(5)
C3 Si1 C2 C26 161.1(5)
C1 Si1 C3 C39 -117.8(5)
C4 Si1 C3 C39 4.0(6)
C2 Si1 C3 C39 121.3(5)
C1 Si1 C3 C43 61.0(5)
C4 Si1 C3 C43 -177.1(4)
C2 Si1 C3 C43 -59.9(5)
C1 Si1 C4 C5 -162.6(5)
C3 Si1 C4 C5 77.2(5)
C2 Si1 C4 C5 -40.0(5)
C1 Si1 C4 C9 19.7(6)
C3 Si1 C4 C9 -100.6(5)
C2 Si1 C4 C9 142.3(5)
C9 C4 C5 C6 0.6(9)
Si1 C4 C5 C6 -177.4(5)
C4 C5 C6 C7 -1.2(9)
C5 C6 C7 C8 0.7(9)
C5 C6 C7 N1 -179.8(5)
C10 N1 C7 C8 -141.2(7)
C21 N1 C7 C8 49.9(9)
C10 N1 C7 C6 39.3(8)
C21 N1 C7 C6 -129.6(7)
C6 C7 C8 C9 0.2(10)
N1 C7 C8 C9 -179.3(6)
C7 C8 C9 C4 -0.9(10)
C5 C4 C9 C8 0.4(9)
Si1 C4 C9 C8 178.3(5)
C21 N1 C10 C11 -175.4(7)
C7 N1 C10 C11 14.2(10)
C21 N1 C10 C15 0.7(7)
C7 N1 C10 C15 -169.8(5)
N1 C10 C11 C12 177.5(6)
C15 C10 C11 C12 1.9(10)
C10 C11 C12 C13 -1.2(11)
C11 C12 C13 C14 0.2(12)
C12 C13 C14 C15 0.3(12)
C13 C14 C15 C10 0.3(10)
C13 C14 C15 C16 -176.0(7)
C11 C10 C15 C14 -1.4(9)
N1 C10 C15 C14 -177.9(6)
C11 C10 C15 C16 175.8(6)
N1 C10 C15 C16 -0.7(7)
C14 C15 C16 C17 -4.2(13)
C10 C15 C16 C17 179.3(7)
C14 C15 C16 C21 177.1(7)
C10 C15 C16 C21 0.5(7)
C21 C16 C17 C18 -4.4(11)
C15 C16 C17 C18 177.0(7)
C16 C17 C18 C19 3.8(13)
C17 C18 C19 C20 -1.0(14)
C18 C19 C20 C21 -1.3(12)
C19 C20 C21 C16 0.6(10)
C19 C20 C21 N1 -177.7(7)
C17 C16 C21 C20 2.3(10)
C15 C16 C21 C20 -178.7(6)
C17 C16 C21 N1 -179.0(6)
C15 C16 C21 N1 -0.1(7)
C10 N1 C21 C20 178.1(7)
C7 N1 C21 C20 -11.3(10)
C10 N1 C21 C16 -0.4(7)
C7 N1 C21 C16 170.2(5)
C26 C2 C22 C23 2.0(9)
Si1 C2 C22 C23 -174.6(5)
C2 C22 C23 C24 -3.1(9)
C22 C23 C24 C25 1.9(9)
C22 C23 C24 N2 176.4(5)
C38 N2 C24 C23 57.9(8)
C27 N2 C24 C23 -120.6(6)
C38 N2 C24 C25 -127.5(6)
C27 N2 C24 C25 53.9(8)
C23 C24 C25 C26 0.2(9)
N2 C24 C25 C26 -174.5(5)
C24 C25 C26 C2 -1.3(9)
C22 C2 C26 C25 0.2(9)
Si1 C2 C26 C25 176.8(5)
C38 N2 C27 C28 -174.4(6)
C24 N2 C27 C28 4.4(9)
C38 N2 C27 C32 1.0(6)
C24 N2 C27 C32 179.8(5)
N2 C27 C28 C29 176.8(6)
C32 C27 C28 C29 1.9(9)
C27 C28 C29 C30 0.1(9)
C28 C29 C30 C31 -1.7(10)
C29 C30 C31 C32 1.3(10)
C30 C31 C32 C27 0.7(9)
C30 C31 C32 C33 -177.6(6)
C28 C27 C32 C31 -2.3(9)
N2 C27 C32 C31 -178.2(5)
C28 C27 C32 C33 176.4(5)
N2 C27 C32 C33 0.5(6)
C31 C32 C33 C34 -0.9(12)
C27 C32 C33 C34 -179.4(7)
C31 C32 C33 C38 176.6(7)
C27 C32 C33 C38 -1.8(6)
C38 C33 C34 C35 2.0(10)
C32 C33 C34 C35 179.3(7)
C33 C34 C35 C36 -2.3(12)
C34 C35 C36 C37 1.6(12)
C35 C36 C37 C38 -0.6(10)
C27 N2 C38 C37 179.4(6)
C24 N2 C38 C37 0.7(10)
C27 N2 C38 C33 -2.2(6)
C24 N2 C38 C33 179.1(5)
C36 C37 C38 N2 178.5(6)
C36 C37 C38 C33 0.3(9)
C34 C33 C38 N2 -179.5(6)
C32 C33 C38 N2 2.5(6)
C34 C33 C38 C37 -1.0(9)
C32 C33 C38 C37 -179.0(5)
C43 C3 C39 C40 -1.3(8)
Si1 C3 C39 C40 177.6(4)
C3 C39 C40 C41 1.5(9)
C39 C40 C41 C42 -0.4(8)
C39 C40 C41 N3 178.6(5)
C55 N3 C41 C40 134.9(6)
C44 N3 C41 C40 -54.6(8)
C55 N3 C41 C42 -46.1(8)
C44 N3 C41 C42 124.5(6)
C40 C41 C42 C43 -0.9(8)
N3 C41 C42 C43 -179.9(5)
C41 C42 C43 C3 1.1(9)
C39 C3 C43 C42 0.0(8)
Si1 C3 C43 C42 -178.9(4)
C55 N3 C44 C45 175.8(6)
C41 N3 C44 C45 4.0(10)
C55 N3 C44 C49 -0.8(6)
C41 N3 C44 C49 -172.6(5)
C49 C44 C45 C46 -4.2(9)
N3 C44 C45 C46 179.6(6)
C44 C45 C46 C47 1.7(10)
C45 C46 C47 C48 -0.1(11)
C46 C47 C48 C49 1.1(11)
C47 C48 C49 C44 -3.5(9)
C47 C48 C49 C50 178.3(7)
C45 C44 C49 C48 5.2(9)
N3 C44 C49 C48 -177.9(5)
C45 C44 C49 C50 -176.1(5)
N3 C44 C49 C50 0.8(6)
C48 C49 C50 C51 -4.6(12)
C44 C49 C50 C51 176.9(7)
C48 C49 C50 C55 177.9(7)
C44 C49 C50 C55 -0.5(6)
C55 C50 C51 C52 -1.4(9)
C49 C50 C51 C52 -178.6(7)
C50 C51 C52 C53 0.2(11)
C51 C52 C53 C54 -0.2(11)
C52 C53 C54 C55 1.4(10)
C44 N3 C55 C54 179.8(6)
C41 N3 C55 C54 -8.4(10)
C44 N3 C55 C50 0.5(6)
C41 N3 C55 C50 172.3(5)
C53 C54 C55 N3 178.1(6)
C53 C54 C55 C50 -2.7(9)
C51 C50 C55 N3 -177.9(5)
C49 C50 C55 N3 0.0(6)
C51 C50 C55 C54 2.7(9)
C49 C50 C55 C54 -179.3(6)
